data_7702475
loop_
_publ_author_name
'Anwar, M. Kamal'
'Hogarth, Graeme'
'Senturk, Ozan S.'
'Clegg, William'
'Doherty, Simon'
'Elsegood, Mark R. J.'

_publ_section_title
;
 \a--\bAlkenyl isomerisation at diiron centres
;
_journal_issue 3
_journal_name_full 'Journal of the Chemical Society, Dalton Transactions'
_journal_page_first 341
_journal_paper_doi 10.1039/b007977o
_journal_year 2001
_chemical_formula_sum 'C47 H42 Fe2 O6 P2'
_chemical_formula_weight 876.45
_space_group_IT_number 14
_space_group_name_Hall '-P 2ybc'
_space_group_name_H-M_alt 'P 1 21/c 1'
_symmetry_cell_setting monoclinic
_symmetry_space_group_name_H-M 'P 1 21/c 1'
_atom_sites_solution_hydrogens 'geom except H1&2 coords freely refined'
_atom_sites_solution_primary direct
_atom_sites_solution_secondary difmap
_audit_creation_method SHELXL-97
_cell_angle_alpha 90.00
_cell_angle_beta 104.807(2)
_cell_angle_gamma 90.00
_cell_formula_units_Z 4
_cell_length_a 16.8886(11)
_cell_length_b 12.9963(8)
_cell_length_c 19.5996(13)
_cell_measurement_reflns_used 12362
_cell_measurement_temperature 160(2)
_cell_measurement_theta_max 28.59
_cell_measurement_theta_min 2.15
_cell_volume 4159.0(5)
_computing_cell_refinement 'local programs'
_computing_data_collection 'Siemens SMART'
_computing_data_reduction 'Siemens SAINT'
_computing_molecular_graphics 'Siemens SHELXTL'
_computing_publication_material 'SHELXTL and local programs'
_computing_structure_refinement 'Siemens SHELXTL'
_computing_structure_solution 'Siemens SHELXTL'
_diffrn_ambient_temperature 160(2)
_diffrn_measured_fraction_theta_full 0.993
_diffrn_measured_fraction_theta_max 0.898
_diffrn_measurement_device_type 'Siemens SMART CCD diffractometer'
_diffrn_measurement_method '\w rotation with narrow frames'
_diffrn_radiation_monochromator graphite
_diffrn_radiation_source 'fine-focus sealed tube'
_diffrn_radiation_type MoK\a
_diffrn_radiation_wavelength 0.71073
_diffrn_reflns_av_R_equivalents 0.0602
_diffrn_reflns_av_sigmaI/netI 0.0885
_diffrn_reflns_limit_h_max 21
_diffrn_reflns_limit_h_min -21
_diffrn_reflns_limit_k_max 10
_diffrn_reflns_limit_k_min -17
_diffrn_reflns_limit_l_max 25
_diffrn_reflns_limit_l_min -26
_diffrn_reflns_number 25146
_diffrn_reflns_theta_full 26.00
_diffrn_reflns_theta_max 28.84
_diffrn_reflns_theta_min 2.12
_diffrn_standards_decay_% 0
_diffrn_standards_number 0
_exptl_absorpt_coefficient_mu 0.823
_exptl_absorpt_correction_T_max 0.976
_exptl_absorpt_correction_T_min 0.638
_exptl_absorpt_correction_type empirical
_exptl_crystal_colour red
_exptl_crystal_density_diffrn 1.400
_exptl_crystal_density_method 'not measured'
_exptl_crystal_description plate
_exptl_crystal_F_000 1816
_exptl_crystal_size_max 0.60
_exptl_crystal_size_mid 0.24
_exptl_crystal_size_min 0.03
_refine_diff_density_max 0.770
_refine_diff_density_min -0.630
_refine_diff_density_rms 0.095
_refine_ls_extinction_coef 0.00015(16)
_refine_ls_extinction_expression Fc^*^=kFc[1+0.001xFc^2^\l^3^/sin(2\q)]^-1/4^
_refine_ls_extinction_method SHELXL
_refine_ls_goodness_of_fit_ref 1.073
_refine_ls_hydrogen_treatment mixed
_refine_ls_matrix_type full
_refine_ls_number_parameters 548
_refine_ls_number_reflns 9775
_refine_ls_number_restraints 80
_refine_ls_restrained_S_all 1.084
_refine_ls_R_factor_all 0.1150
_refine_ls_R_factor_gt 0.0659
_refine_ls_shift/su_max 0.003
_refine_ls_shift/su_mean 0.000
_refine_ls_structure_factor_coef Fsqd
_refine_ls_weighting_details 'calc w=1/[\s^2^(Fo^2^)+(0.0516P)^2^+4.9239P] where P=(Fo^2^+2Fc^2^)/3'
_refine_ls_weighting_scheme calc
_refine_ls_wR_factor_gt 0.1277
_refine_ls_wR_factor_ref 0.1470
_reflns_number_gt 6434
_reflns_number_total 9775
_reflns_threshold_expression >2sigma(I)
_cod_data_source_file b007977o.txt
_cod_data_source_block sd92
_cod_original_sg_symbol_H-M P2(1)/c
_cod_database_code 7702475

loop_
_symmetry_equiv_pos_as_xyz
'x, y, z'
'-x, y+1/2, -z+1/2'
'-x, -y, -z'
'x, -y-1/2, z-1/2'

loop_
_atom_site_label
_atom_site_type_symbol
_atom_site_fract_x
_atom_site_fract_y
_atom_site_fract_z
_atom_site_U_iso_or_equiv
_atom_site_adp_type
_atom_site_occupancy
_atom_site_symmetry_multiplicity
_atom_site_calc_flag
_atom_site_refinement_flags
_atom_site_disorder_assembly
_atom_site_disorder_group
Fe1 Fe 0.31032(3) 0.51778(4) 0.23617(3) 0.01923(14) Uani 1 1 d . . .
Fe2 Fe 0.18683(3) 0.39333(4) 0.23701(3) 0.02286(15) Uani 1 1 d . . .
C1 C 0.3074(2) 0.3674(3) 0.2341(2) 0.0211(8) Uani 1 1 d . . .
H1 H 0.311(2) 0.331(3) 0.191(2) 0.025 Uiso 1 1 d . . .
C2 C 0.2967(2) 0.2992(3) 0.2866(2) 0.0232(9) Uani 1 1 d . . .
H2 H 0.308(2) 0.320(3) 0.334(2) 0.028 Uiso 1 1 d . . .
C3 C 0.3000(2) 0.1853(3) 0.2830(2) 0.0250(9) Uani 1 1 d . . .
C4 C 0.2990(3) 0.1312(3) 0.2213(2) 0.0395(12) Uani 1 1 d . . .
H4 H 0.2932 0.1676 0.1783 0.047 Uiso 1 1 calc R . .
C5 C 0.3062(4) 0.0251(4) 0.2222(3) 0.0526(14) Uani 1 1 d . . .
H5 H 0.3054 -0.0109 0.1798 0.063 Uiso 1 1 calc R . .
C6 C 0.3145(4) -0.0287(4) 0.2845(3) 0.0545(15) Uani 1 1 d . . .
H6 H 0.3188 -0.1016 0.2849 0.065 Uiso 1 1 calc R . .
C7 C 0.3166(4) 0.0233(4) 0.3455(3) 0.0522(14) Uani 1 1 d . . .
H7 H 0.3227 -0.0136 0.3883 0.063 Uiso 1 1 calc R . .
C8 C 0.3100(3) 0.1292(3) 0.3453(2) 0.0360(11) Uani 1 1 d . . .
H8 H 0.3122 0.1644 0.3882 0.043 Uiso 1 1 calc R . .
C9 C 0.4123(2) 0.5364(3) 0.2849(2) 0.0224(8) Uani 1 1 d . . .
O9 O 0.47892(18) 0.5456(2) 0.31741(16) 0.0352(7) Uani 1 1 d . . .
C10 C 0.2781(3) 0.6485(3) 0.2168(2) 0.0291(9) Uani 1 1 d . . .
O10 O 0.2595(2) 0.7324(2) 0.20337(17) 0.0440(9) Uani 1 1 d . . .
C11 C 0.1558(3) 0.3111(4) 0.1604(2) 0.0314(10) Uani 1 1 d . . .
O11 O 0.1336(2) 0.2597(3) 0.11246(17) 0.0486(9) Uani 1 1 d . . .
C12 C 0.1213(3) 0.4920(4) 0.1917(2) 0.0349(10) Uani 1 1 d . . .
O12 O 0.0762(2) 0.5533(3) 0.16188(18) 0.0511(9) Uani 1 1 d . . .
C13 C 0.1282(3) 0.3299(3) 0.2888(2) 0.0310(10) Uani 1 1 d . . .
O13 O 0.0923(2) 0.2894(3) 0.32301(17) 0.0481(9) Uani 1 1 d . . .
P1 P 0.33878(6) 0.51018(7) 0.12992(5) 0.0191(2) Uani 1 1 d . . .
C14 C 0.2512(2) 0.4724(3) 0.0587(2) 0.0238(8) Uani 1 1 d . . .
C15 C 0.2490(3) 0.3807(3) 0.0206(2) 0.0326(10) Uani 1 1 d . . .
H15 H 0.2959 0.3375 0.0300 0.039 Uiso 1 1 calc R . .
C16 C 0.1795(3) 0.3519(4) -0.0304(2) 0.0429(12) Uani 1 1 d . . .
H16 H 0.1792 0.2896 -0.0558 0.052 Uiso 1 1 calc R . .
C17 C 0.1109(3) 0.4133(4) -0.0444(2) 0.0426(12) Uani 1 1 d . . .
H17 H 0.0635 0.3941 -0.0800 0.051 Uiso 1 1 calc R . .
C18 C 0.1111(3) 0.5027(4) -0.0067(2) 0.0400(12) Uani 1 1 d . . .
H18 H 0.0636 0.5450 -0.0163 0.048 Uiso 1 1 calc R . .
C19 C 0.1799(2) 0.5316(3) 0.0451(2) 0.0310(10) Uani 1 1 d . . .
H19 H 0.1786 0.5925 0.0716 0.037 Uiso 1 1 calc R . .
C20 C 0.3739(2) 0.6345(3) 0.10373(19) 0.0191(8) Uani 1 1 d . . .
C21 C 0.3265(2) 0.6993(3) 0.0531(2) 0.0273(9) Uani 1 1 d . . .
H21 H 0.2752 0.6762 0.0248 0.033 Uiso 1 1 calc R . .
C22 C 0.3540(3) 0.7982(3) 0.0437(2) 0.0322(10) Uani 1 1 d . . .
H22 H 0.3209 0.8429 0.0098 0.039 Uiso 1 1 calc R . .
C23 C 0.4296(3) 0.8314(3) 0.0840(2) 0.0319(10) Uani 1 1 d . . .
H23 H 0.4479 0.8991 0.0779 0.038 Uiso 1 1 calc R . .
C24 C 0.4783(3) 0.7663(3) 0.1329(2) 0.0299(9) Uani 1 1 d . . .
H24 H 0.5306 0.7886 0.1595 0.036 Uiso 1 1 calc R . .
C25 C 0.4510(2) 0.6687(3) 0.1431(2) 0.0248(9) Uani 1 1 d . . .
H25 H 0.4846 0.6244 0.1769 0.030 Uiso 1 1 calc R . .
C26 C 0.4216(2) 0.4250(3) 0.1189(2) 0.0214(8) Uani 1 1 d . . .
C27 C 0.4660(2) 0.3639(3) 0.1735(2) 0.0250(9) Uani 1 1 d . . .
H27 H 0.4552 0.3671 0.2187 0.030 Uiso 1 1 calc R . .
C28 C 0.5262(3) 0.2982(3) 0.1621(2) 0.0334(10) Uani 1 1 d . . .
H28 H 0.5566 0.2568 0.1997 0.040 Uiso 1 1 calc R . .
C29 C 0.5420(3) 0.2926(3) 0.0966(2) 0.0340(10) Uani 1 1 d . . .
H29 H 0.5821 0.2459 0.0887 0.041 Uiso 1 1 calc R . .
C30 C 0.4997(3) 0.3550(3) 0.0423(2) 0.0314(10) Uani 1 1 d . . .
H30 H 0.5113 0.3519 -0.0026 0.038 Uiso 1 1 calc R . .
C31 C 0.4402(3) 0.4219(3) 0.0531(2) 0.0286(9) Uani 1 1 d . . .
H31 H 0.4121 0.4657 0.0160 0.034 Uiso 1 1 calc R . .
P2 P 0.24487(6) 0.50951(8) 0.32003(5) 0.0216(2) Uani 1 1 d . . .
C32 C 0.1814(2) 0.6163(3) 0.3361(2) 0.0270(9) Uani 1 1 d . . .
C33 C 0.0992(3) 0.6041(4) 0.3304(3) 0.0449(12) Uani 1 1 d . . .
H33 H 0.0741 0.5391 0.3173 0.054 Uiso 1 1 calc R . .
C34 C 0.0518(3) 0.6871(5) 0.3437(3) 0.0632(17) Uani 1 1 d . . .
H34 H -0.0051 0.6781 0.3394 0.076 Uiso 1 1 calc R . .
C35 C 0.0877(4) 0.7808(4) 0.3630(3) 0.0600(16) Uani 1 1 d . . .
H35 H 0.0556 0.8366 0.3723 0.072 Uiso 1 1 calc R . .
C36 C 0.1688(3) 0.7940(4) 0.3689(3) 0.0490(13) Uani 1 1 d . . .
H36 H 0.1934 0.8592 0.3820 0.059 Uiso 1 1 calc R . .
C37 C 0.2163(3) 0.7124(4) 0.3559(2) 0.0387(11) Uani 1 1 d . . .
H37 H 0.2732 0.7223 0.3606 0.046 Uiso 1 1 calc R . .
C38 C 0.2885(2) 0.4652(3) 0.41079(19) 0.0227(8) Uani 1 1 d . . .
C39 C 0.2368(3) 0.4465(4) 0.4549(2) 0.0342(10) Uani 1 1 d . . .
H39 H 0.1797 0.4595 0.4388 0.041 Uiso 1 1 calc R . .
C40 C 0.2696(3) 0.4088(4) 0.5227(2) 0.0409(12) Uani 1 1 d . . .
H40 H 0.2343 0.3961 0.5525 0.049 Uiso 1 1 calc R . .
C41 C 0.3522(3) 0.3893(3) 0.5474(2) 0.0349(10) Uani 1 1 d . . .
H41 H 0.3735 0.3632 0.5938 0.042 Uiso 1 1 calc R . .
C42 C 0.4035(3) 0.4081(3) 0.5042(2) 0.0307(10) Uani 1 1 d . . .
H42 H 0.4605 0.3947 0.5207 0.037 Uiso 1 1 calc R . .
C43 C 0.3719(3) 0.4468(3) 0.4365(2) 0.0271(9) Uani 1 1 d . . .
H43 H 0.4078 0.4608 0.4074 0.032 Uiso 1 1 calc R . .
C44 C -0.1000(6) 0.5106(8) 0.2489(6) 0.150(4) Uani 1 1 d DU . .
H44A H -0.1250 0.4604 0.2124 0.225 Uiso 0.360(19) 1 calc PR A 1
H44B H -0.0492 0.5368 0.2399 0.225 Uiso 0.360(19) 1 calc PR A 1
H44C H -0.1381 0.5678 0.2480 0.225 Uiso 0.360(19) 1 calc PR A 1
H44D H -0.1074 0.4720 0.2048 0.225 Uiso 0.640(19) 1 calc PR A 2
H44E H -0.0486 0.5494 0.2582 0.225 Uiso 0.640(19) 1 calc PR A 2
H44F H -0.1459 0.5585 0.2449 0.225 Uiso 0.640(19) 1 calc PR A 2
C45 C -0.077(3) 0.448(2) 0.3361(12) 0.177(9) Uani 0.360(19) 1 d PDU A 1
H45A H -0.1109 0.3850 0.3305 0.212 Uiso 0.360(19) 1 calc PR A 1
H45B H -0.0193 0.4254 0.3463 0.212 Uiso 0.360(19) 1 calc PR A 1
O14 O -0.086(2) 0.493(2) 0.3926(10) 0.197(10) Uiso 0.360(19) 1 d PDU A 1
C46 C -0.033(2) 0.414(3) 0.4609(15) 0.230(10) Uani 0.360(19) 1 d PDU A 1
H46A H 0.0239 0.4032 0.4583 0.275 Uiso 0.360(19) 1 calc PR A 1
H46B H -0.0326 0.4447 0.5074 0.275 Uiso 0.360(19) 1 calc PR A 1
C47 C -0.079(3) 0.320(3) 0.4498(17) 0.207(13) Uani 0.360(19) 1 d PDU A 1
H47A H -0.0438 0.2630 0.4729 0.311 Uiso 0.360(19) 1 calc PR A 1
H47B H -0.0979 0.3057 0.3991 0.311 Uiso 0.360(19) 1 calc PR A 1
H47C H -0.1263 0.3254 0.4699 0.311 Uiso 0.360(19) 1 calc PR A 1
C45X C -0.0967(19) 0.4216(14) 0.3212(12) 0.203(7) Uani 0.640(19) 1 d PDU A 2
H45C H -0.1539 0.4002 0.3178 0.244 Uiso 0.640(19) 1 calc PR A 2
H45D H -0.0673 0.3594 0.3118 0.244 Uiso 0.640(19) 1 calc PR A 2
O14X O -0.0647(14) 0.4474(19) 0.3865(8) 0.216(7) Uiso 0.640(19) 1 d PDU A 2
C46X C -0.0466(14) 0.3259(15) 0.4251(11) 0.183(7) Uani 0.640(19) 1 d PDU A 2
H46C H -0.0518 0.2719 0.3887 0.220 Uiso 0.640(19) 1 calc PR A 2
H46D H 0.0089 0.3222 0.4575 0.220 Uiso 0.640(19) 1 calc PR A 2
C47X C -0.1083(10) 0.3142(10) 0.4631(7) 0.115(6) Uani 0.640(19) 1 d PDU A 2
H47D H -0.1085 0.2430 0.4794 0.173 Uiso 0.640(19) 1 calc PR A 2
H47E H -0.1621 0.3309 0.4319 0.173 Uiso 0.640(19) 1 calc PR A 2
H47F H -0.0966 0.3607 0.5038 0.173 Uiso 0.640(19) 1 calc PR A 2

loop_
_atom_site_aniso_label
_atom_site_aniso_U_11
_atom_site_aniso_U_22
_atom_site_aniso_U_33
_atom_site_aniso_U_23
_atom_site_aniso_U_13
_atom_site_aniso_U_12
Fe1 0.0235(3) 0.0170(3) 0.0193(3) 0.0009(2) 0.0092(2) 0.0009(2)
Fe2 0.0234(3) 0.0267(3) 0.0203(3) 0.0012(2) 0.0090(2) -0.0014(2)
C1 0.0194(19) 0.020(2) 0.023(2) -0.0029(16) 0.0056(15) -0.0017(15)
C2 0.027(2) 0.022(2) 0.023(2) -0.0009(17) 0.0112(17) 0.0013(16)
C3 0.029(2) 0.022(2) 0.026(2) -0.0009(17) 0.0116(17) -0.0010(16)
C4 0.068(3) 0.026(2) 0.030(2) 0.0018(19) 0.022(2) 0.000(2)
C5 0.092(4) 0.024(3) 0.046(3) -0.010(2) 0.025(3) 0.001(3)
C6 0.086(4) 0.019(3) 0.052(3) -0.003(2) 0.007(3) -0.002(3)
C7 0.087(4) 0.029(3) 0.035(3) 0.009(2) 0.004(3) -0.004(3)
C8 0.060(3) 0.024(2) 0.024(2) -0.0008(18) 0.011(2) -0.006(2)
C9 0.031(2) 0.017(2) 0.022(2) 0.0014(15) 0.0126(18) -0.0026(16)
O9 0.0322(18) 0.0390(19) 0.0324(17) 0.0015(14) 0.0044(14) -0.0079(14)
C10 0.037(2) 0.030(2) 0.024(2) 0.0001(18) 0.0149(18) -0.0011(19)
O10 0.074(2) 0.0220(17) 0.043(2) 0.0068(14) 0.0292(18) 0.0123(16)
C11 0.029(2) 0.040(3) 0.027(2) 0.001(2) 0.0121(19) -0.0073(19)
O11 0.056(2) 0.059(2) 0.0328(19) -0.0144(17) 0.0149(16) -0.0230(18)
C12 0.028(2) 0.047(3) 0.032(2) 0.004(2) 0.0111(19) -0.004(2)
O12 0.041(2) 0.065(3) 0.045(2) 0.0178(19) 0.0072(16) 0.0165(18)
C13 0.034(2) 0.035(3) 0.024(2) -0.0007(19) 0.0065(19) -0.0025(19)
O13 0.046(2) 0.061(2) 0.042(2) 0.0126(17) 0.0206(17) -0.0105(17)
P1 0.0228(5) 0.0170(5) 0.0191(5) 0.0026(4) 0.0085(4) 0.0005(4)
C14 0.025(2) 0.026(2) 0.022(2) 0.0034(17) 0.0095(16) -0.0052(16)
C15 0.037(2) 0.034(3) 0.028(2) -0.0022(19) 0.0104(19) -0.004(2)
C16 0.042(3) 0.050(3) 0.036(3) -0.010(2) 0.009(2) -0.011(2)
C17 0.034(3) 0.059(3) 0.030(3) 0.005(2) 0.000(2) -0.012(2)
C18 0.025(2) 0.051(3) 0.044(3) 0.022(2) 0.009(2) 0.000(2)
C19 0.030(2) 0.030(2) 0.034(2) 0.0103(19) 0.0110(19) -0.0032(18)
C20 0.026(2) 0.0153(19) 0.0196(19) 0.0019(15) 0.0127(16) 0.0004(15)
C21 0.025(2) 0.027(2) 0.032(2) 0.0025(18) 0.0123(18) -0.0004(17)
C22 0.037(2) 0.024(2) 0.039(3) 0.0151(19) 0.015(2) 0.0056(18)
C23 0.039(3) 0.020(2) 0.041(3) 0.0011(19) 0.017(2) -0.0041(18)
C24 0.037(2) 0.024(2) 0.031(2) -0.0041(18) 0.0134(19) -0.0078(18)
C25 0.028(2) 0.025(2) 0.024(2) 0.0038(17) 0.0118(17) -0.0016(17)
C26 0.025(2) 0.017(2) 0.025(2) -0.0032(16) 0.0109(16) -0.0024(15)
C27 0.025(2) 0.022(2) 0.028(2) 0.0021(17) 0.0083(17) 0.0012(16)
C28 0.036(2) 0.025(2) 0.040(3) 0.0017(19) 0.011(2) 0.0055(19)
C29 0.030(2) 0.029(2) 0.047(3) -0.006(2) 0.016(2) 0.0028(19)
C30 0.036(2) 0.029(2) 0.036(2) -0.0075(19) 0.022(2) -0.0053(19)
C31 0.032(2) 0.026(2) 0.031(2) 0.0030(18) 0.0126(18) 0.0008(18)
P2 0.0255(5) 0.0218(5) 0.0203(5) 0.0012(4) 0.0110(4) 0.0038(4)
C32 0.032(2) 0.027(2) 0.025(2) 0.0011(17) 0.0115(18) 0.0080(18)
C33 0.040(3) 0.037(3) 0.068(4) 0.001(2) 0.031(3) 0.009(2)
C34 0.047(3) 0.059(4) 0.094(5) -0.003(3) 0.037(3) 0.018(3)
C35 0.068(4) 0.043(3) 0.078(4) -0.011(3) 0.036(3) 0.023(3)
C36 0.069(4) 0.033(3) 0.049(3) -0.012(2) 0.022(3) 0.009(3)
C37 0.053(3) 0.034(3) 0.035(3) -0.004(2) 0.021(2) 0.007(2)
C38 0.034(2) 0.019(2) 0.0172(19) 0.0000(15) 0.0107(17) -0.0017(16)
C39 0.032(2) 0.049(3) 0.025(2) 0.001(2) 0.0138(19) -0.002(2)
C40 0.046(3) 0.053(3) 0.030(2) 0.003(2) 0.020(2) -0.010(2)
C41 0.053(3) 0.033(3) 0.019(2) 0.0044(19) 0.010(2) -0.005(2)
C42 0.036(2) 0.027(2) 0.028(2) -0.0006(18) 0.0070(19) 0.0020(18)
C43 0.034(2) 0.026(2) 0.025(2) -0.0009(17) 0.0137(18) 0.0030(18)
C44 0.102(7) 0.172(10) 0.160(9) -0.030(6) 0.006(7) -0.032(7)
C45 0.167(16) 0.120(15) 0.279(13) 0.080(13) 0.123(14) -0.028(13)
C46 0.30(2) 0.185(19) 0.246(12) 0.021(18) 0.151(18) -0.045(17)
C47 0.31(3) 0.25(3) 0.13(2) -0.001(19) 0.17(2) -0.10(2)
C45X 0.149(14) 0.162(13) 0.343(15) 0.061(10) 0.144(13) 0.043(12)
C46X 0.272(19) 0.119(14) 0.237(14) -0.017(10) 0.208(12) -0.002(12)
C47X 0.189(14) 0.103(9) 0.080(8) -0.046(7) 0.084(8) -0.124(9)

loop_
_atom_type_symbol
_atom_type_description
_atom_type_scat_dispersion_real
_atom_type_scat_dispersion_imag
_atom_type_scat_source
C C 0.0033 0.0016 'International Tables Vol C Tables 4.2.6.8 and 6.1.1.4'
H H 0.0000 0.0000 'International Tables Vol C Tables 4.2.6.8 and 6.1.1.4'
O O 0.0106 0.0060 'International Tables Vol C Tables 4.2.6.8 and 6.1.1.4'
P P 0.1023 0.0942 'International Tables Vol C Tables 4.2.6.8 and 6.1.1.4'
Fe Fe 0.3463 0.8444 'International Tables Vol C Tables 4.2.6.8 and 6.1.1.4'

loop_
_geom_angle_atom_site_label_1
_geom_angle_atom_site_label_2
_geom_angle_atom_site_label_3
_geom_angle
C9 Fe1 C10 100.75(19)
C9 Fe1 C1 99.48(16)
C10 Fe1 C1 159.57(18)
C9 Fe1 P2 102.08(12)
C10 Fe1 P2 91.25(13)
C1 Fe1 P2 87.27(12)
C9 Fe1 P1 95.60(12)
C10 Fe1 P1 88.29(13)
C1 Fe1 P1 86.95(12)
P2 Fe1 P1 162.08(5)
C9 Fe1 Fe2 138.16(12)
C10 Fe1 Fe2 112.57(14)
C1 Fe1 Fe2 51.15(11)
P2 Fe1 Fe2 54.47(3)
P1 Fe1 Fe2 109.49(3)
C12 Fe2 C13 104.5(2)
C12 Fe2 C11 90.0(2)
C13 Fe2 C11 96.54(19)
C12 Fe2 C1 126.34(17)
C13 Fe2 C1 128.98(18)
C11 Fe2 C1 87.67(17)
C12 Fe2 C2 163.26(17)
C13 Fe2 C2 91.14(17)
C11 Fe2 C2 94.01(18)
C1 Fe2 C2 37.87(14)
C12 Fe2 P2 88.71(15)
C13 Fe2 P2 95.78(14)
C11 Fe2 P2 167.54(13)
C1 Fe2 P2 83.11(11)
C2 Fe2 P2 83.85(11)
C12 Fe2 Fe1 86.97(14)
C13 Fe2 Fe1 146.85(14)
C11 Fe2 Fe1 114.73(13)
C1 Fe2 Fe1 47.06(11)
C2 Fe2 Fe1 76.58(10)
P2 Fe2 Fe1 52.83(3)
C2 C1 Fe1 128.5(3)
C2 C1 Fe2 76.8(2)
Fe1 C1 Fe2 81.79(14)
C1 C2 C3 125.6(4)
C1 C2 Fe2 65.3(2)
C3 C2 Fe2 124.4(3)
C4 C3 C8 117.9(4)
C4 C3 C2 123.5(4)
C8 C3 C2 118.5(4)
C5 C4 C3 120.7(4)
C6 C5 C4 120.2(5)
C7 C6 C5 119.8(5)
C6 C7 C8 120.5(5)
C7 C8 C3 120.9(4)
O9 C9 Fe1 178.0(4)
O10 C10 Fe1 177.9(4)
O11 C11 Fe2 177.7(4)
O12 C12 Fe2 177.3(4)
O13 C13 Fe2 178.5(4)
C14 P1 C26 103.94(18)
C14 P1 C20 106.23(18)
C26 P1 C20 100.76(16)
C14 P1 Fe1 113.33(12)
C26 P1 Fe1 118.84(13)
C20 P1 Fe1 112.29(12)
C19 C14 C15 117.6(4)
C19 C14 P1 119.3(3)
C15 C14 P1 122.8(3)
C16 C15 C14 121.0(4)
C17 C16 C15 120.3(5)
C16 C17 C18 119.7(4)
C17 C18 C19 120.6(4)
C18 C19 C14 120.8(4)
C21 C20 C25 119.0(3)
C21 C20 P1 124.3(3)
C25 C20 P1 116.4(3)
C20 C21 C22 120.1(4)
C23 C22 C21 120.1(4)
C24 C23 C22 120.1(4)
C25 C24 C23 120.1(4)
C24 C25 C20 120.5(4)
C27 C26 C31 119.2(4)
C27 C26 P1 122.1(3)
C31 C26 P1 118.7(3)
C26 C27 C28 120.1(4)
C29 C28 C27 120.4(4)
C28 C29 C30 120.0(4)
C29 C30 C31 120.3(4)
C30 C31 C26 120.0(4)
C32 P2 C38 100.32(17)
C32 P2 Fe1 121.23(13)
C38 P2 Fe1 125.76(13)
C32 P2 Fe2 117.83(14)
C38 P2 Fe2 118.83(13)
Fe1 P2 Fe2 72.71(4)
C33 C32 C37 118.2(4)
C33 C32 P2 121.6(3)
C37 C32 P2 120.2(3)
C32 C33 C34 120.5(5)
C35 C34 C33 120.1(5)
C36 C35 C34 120.1(5)
C35 C36 C37 120.4(5)
C36 C37 C32 120.7(5)
C43 C38 C39 118.7(4)
C43 C38 P2 121.6(3)
C39 C38 P2 119.7(3)
C40 C39 C38 119.5(4)
C41 C40 C39 121.5(4)
C40 C41 C42 119.3(4)
C41 C42 C43 120.1(4)
C38 C43 C42 120.9(4)
C45X C44 C45 16.2(15)
O14 C45 C44 124(2)
C45 O14 C46 104(2)
C47 C46 O14 103.9(18)
O14X C45X C44 121.6(18)
C45X O14X C46X 100.2(18)
C47X C46X O14X 104.5(14)

loop_
_geom_bond_atom_site_label_1
_geom_bond_atom_site_label_2
_geom_bond_distance
Fe1 C9 1.760(4)
Fe1 C10 1.794(4)
Fe1 C1 1.955(4)
Fe1 P2 2.2054(11)
Fe1 P1 2.2558(11)
Fe1 Fe2 2.6427(8)
Fe2 C12 1.776(5)
Fe2 C13 1.790(4)
Fe2 C11 1.808(5)
Fe2 C1 2.079(4)
Fe2 C2 2.228(4)
Fe2 P2 2.2524(12)
C1 C2 1.405(5)
C2 C3 1.484(5)
C3 C4 1.394(6)
C3 C8 1.395(6)
C4 C5 1.385(6)
C5 C6 1.382(7)
C6 C7 1.366(7)
C7 C8 1.381(6)
C9 O9 1.149(5)
C10 O10 1.147(5)
C11 O11 1.136(5)
C12 O12 1.152(5)
C13 O13 1.141(5)
P1 C14 1.823(4)
P1 C26 1.839(4)
P1 C20 1.839(4)
C14 C19 1.395(6)
C14 C15 1.402(6)
C15 C16 1.384(6)
C16 C17 1.376(7)
C17 C18 1.376(7)
C18 C19 1.386(6)
C20 C21 1.389(5)
C20 C25 1.405(5)
C21 C22 1.394(6)
C22 C23 1.387(6)
C23 C24 1.381(6)
C24 C25 1.381(5)
C26 C27 1.388(5)
C26 C31 1.404(5)
C27 C28 1.390(6)
C28 C29 1.379(6)
C29 C30 1.383(6)
C30 C31 1.385(6)
P2 C32 1.829(4)
P2 C38 1.836(4)
C32 C33 1.374(6)
C32 C37 1.393(6)
C33 C34 1.406(7)
C34 C35 1.370(8)
C35 C36 1.357(7)
C36 C37 1.393(6)
C38 C43 1.391(6)
C38 C39 1.397(5)
C39 C40 1.391(6)
C40 C41 1.377(6)
C41 C42 1.380(6)
C42 C43 1.392(6)
C44 C45X 1.819(18)
C44 C45 1.841(18)
C45 O14 1.29(2)
O14 C46 1.74(2)
C46 C47 1.44(2)
C45X O14X 1.30(2)
O14X C46X 1.74(2)
C46X C47X 1.436(18)
